data_4026543
loop_
_publ_author_name
'Marc J. Adler'
'Andrew D. Hamilton'

_publ_section_title
;
 Oligophenylenaminones as Scaffolds for \a-Helix Mimicry
;
_journal_name_full 'Journal of Organic Chemistry'
_journal_page_first 7040
_journal_page_last 7047
_journal_paper_doi 10.1021/jo200917d
_journal_volume 76
_journal_year 2011
_chemical_formula_moiety 'C26 H33 N3 O6, C2 H3 N'
_chemical_formula_sum 'C28 H36 N4 O6'
_chemical_formula_weight 524.62
_chemical_melting_point 440.1(10)
_chemical_name_systematic
;
(Z)-2-isopropoxy-4-((1-(2-isopropoxy-4-nitrophenyl)-5-methyl-1-oxohex-2-en-3-yl)
amino)benzamide
;
_space_group_IT_number 15
_symmetry_cell_setting monoclinic
_symmetry_space_group_name_Hall '-C 2yc'
_symmetry_space_group_name_H-M 'C 1 2/c 1'
_atom_sites_solution_hydrogens geom
_atom_sites_solution_primary direct
_audit_creation_date 11-03-14
_audit_creation_method CRYSTALS_ver_14.15
_cell_angle_alpha 90
_cell_angle_beta 125.3620(8)
_cell_angle_gamma 90
_cell_formula_units_Z 8
_cell_length_a 30.7167(4)
_cell_length_b 11.4762(2)
_cell_length_c 19.3445(3)
_cell_measurement_reflns_used 6410
_cell_measurement_temperature 150
_cell_measurement_theta_max 27
_cell_measurement_theta_min 5
_cell_volume 5561.10(16)
_computing_cell_refinement 'DENZO/SCALEPACK (Otwinowski & Minor, 1997)'
_computing_data_collection 'COLLECT (Nonius, 2001).'
_computing_data_reduction 'DENZO/SCALEPACK (Otwinowski & Minor, 1997)'
_computing_molecular_graphics 'CAMERON (Watkin et al., 1996)'
_computing_publication_material 'CRYSTALS (Betteridge et al., 2003)'
_computing_structure_refinement 'CRYSTALS (Betteridge et al., 2003)'
_computing_structure_solution 'SIR92 (Altomare et al., 1994)'
_diffrn_ambient_temperature 150
_diffrn_measured_fraction_theta_full 0.992
_diffrn_measured_fraction_theta_max 0.992
_diffrn_measurement_device Area
_diffrn_measurement_device_type 'Nonius KappaCCD'
_diffrn_measurement_method \w
_diffrn_radiation_monochromator graphite
_diffrn_radiation_type 'Mo K\a'
_diffrn_radiation_wavelength 0.71073
_diffrn_reflns_av_R_equivalents 0.023
_diffrn_reflns_limit_h_max 39
_diffrn_reflns_limit_h_min -39
_diffrn_reflns_limit_k_max 12
_diffrn_reflns_limit_k_min -14
_diffrn_reflns_limit_l_max 25
_diffrn_reflns_limit_l_min -25
_diffrn_reflns_number 10602
_diffrn_reflns_theta_full 26.643
_diffrn_reflns_theta_max 27.467
_diffrn_reflns_theta_min 5.170
_diffrn_standards_number 0
_exptl_absorpt_coefficient_mu 0.089
_exptl_absorpt_correction_T_max 0.98
_exptl_absorpt_correction_T_min 0.98
_exptl_absorpt_correction_type multi-scan
_exptl_absorpt_process_details 'DENZO/SCALEPACK (Otwinowski & Minor, 1997)'
_exptl_crystal_colour yellow
_exptl_crystal_density_diffrn 1.253
_exptl_crystal_description block
_exptl_crystal_F_000 2240
_exptl_crystal_size_max 0.200
_exptl_crystal_size_mid 0.200
_exptl_crystal_size_min 0.200
_refine_diff_density_max 0.72
_refine_diff_density_min -0.33
_refine_ls_extinction_method none
_refine_ls_goodness_of_fit_ref 1.0844
_refine_ls_hydrogen_treatment none
_refine_ls_matrix_type full
_refine_ls_number_parameters 355
_refine_ls_number_reflns 4394
_refine_ls_number_restraints 0
_refine_ls_R_factor_all 0.0796
_refine_ls_R_factor_gt 0.0569
_refine_ls_shift/su_max 0.0005623
_refine_ls_shift/su_mean 0.0000371
_refine_ls_structure_factor_coef F
_refine_ls_weighting_details
;
 Method, part 1, Chebychev polynomial, (Watkin, 1994, Prince, 1982) 
 [weight] = 1.0/[A~0~*T~0~(x)+A~1~*T~1~(x) ... +A~n-1~]*T~n-1~(x)] 
 where A~i~ are the Chebychev coefficients listed below and x= Fcalc/Fmax 
 Method = Robust Weighting (Prince, 1982) 
 W = [weight] * [1-(deltaF/6*sigmaF)^2^]^2^ 
 A~i~ are: 
 2.56 3.04 2.78 1.10 0.665 
;
_refine_ls_weighting_scheme calc
_refine_ls_wR_factor_all 0.0710
_refine_ls_wR_factor_gt 0.0557
_refine_ls_wR_factor_ref 0.0530
_reflns_limit_h_max 32
_reflns_limit_h_min -39
_reflns_limit_k_max 14
_reflns_limit_k_min 0
_reflns_limit_l_max 25
_reflns_limit_l_min 0
_reflns_number_gt 4767
_reflns_number_total 6311
_reflns_threshold_expression I>2.0\s(I)
_oxford_diffrn_Wilson_B_factor 2.51
_oxford_diffrn_Wilson_scale 10.37
_oxford_refine_ls_r_factor_ref 0.0521
_oxford_refine_ls_scale 0.3065(6)
_oxford_reflns_number_all 6311
_oxford_reflns_threshold_expression_ref I>3.0\s(I)
_cod_data_source_file jo200917d_si_002.cif
_cod_data_source_block global
_cod_depositor_comments
;
The following automatic conversions were performed:

'_chemical_melting_point' value '166-168 deg C ' was changed to
'440.1(10)' - it was converted from degrees Celsius(C) to Kelvins(K),
the average value was taken and precision was
estimated.

'_atom_sites_solution_primary' value 'Direct' changed to
'direct' according to the built-in table from CIF Core dictionary
named 'cif_core.dic' version 2.4.1 from 2010-06-29.

Automatic conversion script
Id: cif_fix_values 1715 2011-07-08 13:25:40Z adriana 
;
_cod_original_sg_symbol_H-M 'C 1 2/c 1 '
_cod_database_code 4026543

loop_
_symmetry_equiv_pos_as_xyz
x,y,z
-x,-y,-z
x+1/2,y+1/2,z
-x+1/2,-y+1/2,-z
-x,y,-z+1/2
x,-y,z+1/2
-x+1/2,y+1/2,-z+1/2
x+1/2,-y+1/2,z+1/2

loop_
_atom_site_label
_atom_site_type_symbol
_atom_site_fract_x
_atom_site_fract_y
_atom_site_fract_z
_atom_site_U_iso_or_equiv
_atom_site_occupancy
_atom_site_adp_type
_atom_site_refinement_flags_posn
N1 N 0.61092(7) -0.28428(14) 0.28310(12) 0.0388 1.0000 Uani .
N2 N 0.58305(7) 0.37729(12) 0.46085(10) 0.0262 1.0000 Uani .
N3 N 0.51514(7) 0.85905(15) 0.55626(10) 0.0306 1.0000 Uani .
N4 N 0.68851(12) 0.2107(3) 0.72238(17) 0.0836 1.0000 Uani .
O1 O 0.64339(7) -0.35643(13) 0.33383(11) 0.0518 1.0000 Uani .
O2 O 0.58086(7) -0.30052(14) 0.20602(11) 0.0561 1.0000 Uani .
O3 O 0.67028(5) -0.02268(11) 0.52040(8) 0.0331 1.0000 Uani .
O4 O 0.54464(5) 0.18867(10) 0.36723(8) 0.0277 1.0000 Uani .
O5 O 0.54547(5) 0.63976(10) 0.61598(7) 0.0253 1.0000 Uani .
O6 O 0.52405(6) 0.90944(10) 0.45283(8) 0.0305 1.0000 Uani .
C5 C 0.60742(8) -0.17147(15) 0.31643(12) 0.0300 1.0000 Uani .
C6 C 0.56966(8) -0.09181(16) 0.26076(12) 0.0304 1.0000 Uani .
C7 C 0.56710(7) 0.01250(15) 0.29504(11) 0.0268 1.0000 Uani .
C8 C 0.60043(7) 0.03606(14) 0.38157(11) 0.0235 1.0000 Uani .
C9 C 0.63863(7) -0.04840(15) 0.43631(11) 0.0261 1.0000 Uani .
C10 C 0.64188(8) -0.15324(15) 0.40295(12) 0.0299 1.0000 Uani .
C11 C 0.71104(8) -0.10415(17) 0.58081(12) 0.0330 1.0000 Uani .
C12 C 0.68625(9) -0.2007(2) 0.60040(15) 0.0470 1.0000 Uani .
C13 C 0.75021(9) -0.0314(2) 0.65784(13) 0.0419 1.0000 Uani .
C14 C 0.59170(7) 0.15148(14) 0.40957(11) 0.0229 1.0000 Uani .
C15 C 0.63554(8) 0.21453(16) 0.47739(12) 0.0308 1.0000 Uani .
C16 C 0.63073(7) 0.32560(15) 0.50070(12) 0.0282 1.0000 Uani .
C17 C 0.67867(8) 0.39148(19) 0.57106(14) 0.0402 1.0000 Uani .
C18 C 0.72973(9) 0.3807(2) 0.57653(14) 0.0423 1.0000 Uani .
C19 C 0.77451(10) 0.4467(2) 0.65308(16) 0.0554 1.0000 Uani .
C20 C 0.72483(13) 0.4151(4) 0.49831(18) 0.0754 1.0000 Uani .
C21 C 0.57179(7) 0.49182(14) 0.47589(11) 0.0246 1.0000 Uani .
C22 C 0.56161(7) 0.58027(15) 0.41962(11) 0.0276 1.0000 Uani .
C23 C 0.54724(7) 0.68941(14) 0.43059(11) 0.0260 1.0000 Uani .
C24 C 0.54283(6) 0.71219(13) 0.49734(10) 0.0210 1.0000 Uani .
C25 C 0.55356(7) 0.62182(14) 0.55375(10) 0.0217 1.0000 Uani .
C26 C 0.56805(7) 0.51177(14) 0.54287(11) 0.0242 1.0000 Uani .
C27 C 0.52675(7) 0.83459(14) 0.50141(10) 0.0227 1.0000 Uani .
C28 C 0.58899(7) 0.60892(16) 0.70297(11) 0.0278 1.0000 Uani .
C29 C 0.63183(10) 0.7019(2) 0.73734(15) 0.0521 1.0000 Uani .
C30 C 0.56414(9) 0.6055(2) 0.75091(13) 0.0395 1.0000 Uani .
C31 C 0.61276(10) 0.0693(3) 0.62194(18) 0.0603 1.0000 Uani .
C32 C 0.65475(10) 0.1499(2) 0.67747(16) 0.0530 1.0000 Uani .
H2 H 0.5582(8) 0.3393(18) 0.4226(13) 0.022(5) 1.0000 Uiso .
H3 H 0.5161(9) 0.806(2) 0.5882(15) 0.039(6) 1.0000 Uiso .
H4 H 0.5041(9) 0.923(2) 0.5562(14) 0.035(6) 1.0000 Uiso .
H61 H 0.5465 -0.1076 0.2017 0.0377 1.0000 Uiso R
H71 H 0.5417 0.0697 0.2582 0.0333 1.0000 Uiso R
H101 H 0.6673 -0.2108 0.4390 0.0373 1.0000 Uiso R
H111 H 0.7286 -0.1367 0.5579 0.0424 1.0000 Uiso R
H121 H 0.7130 -0.2540 0.6395 0.0607 1.0000 Uiso R
H122 H 0.6696 -0.1673 0.6245 0.0607 1.0000 Uiso R
H123 H 0.6603 -0.2407 0.5497 0.0607 1.0000 Uiso R
H131 H 0.7785 -0.0791 0.7003 0.0534 1.0000 Uiso R
H132 H 0.7644 0.0287 0.6424 0.0534 1.0000 Uiso R
H133 H 0.7320 0.0023 0.6792 0.0534 1.0000 Uiso R
H151 H 0.6698 0.1791 0.5083 0.0385 1.0000 Uiso R
H171 H 0.6859 0.3642 0.6231 0.0513 1.0000 Uiso R
H172 H 0.6695 0.4718 0.5643 0.0513 1.0000 Uiso R
H181 H 0.7395 0.3007 0.5855 0.0553 1.0000 Uiso R
H191 H 0.8065 0.4397 0.6564 0.0718 1.0000 Uiso R
H192 H 0.7647 0.5265 0.6473 0.0718 1.0000 Uiso R
H193 H 0.7800 0.4160 0.7032 0.0718 1.0000 Uiso R
H201 H 0.7580 0.4051 0.5056 0.0987 1.0000 Uiso R
H202 H 0.7148 0.4949 0.4877 0.0987 1.0000 Uiso R
H203 H 0.6982 0.3695 0.4517 0.0987 1.0000 Uiso R
H221 H 0.5643 0.5657 0.3739 0.0343 1.0000 Uiso R
H231 H 0.5404 0.7502 0.3921 0.0321 1.0000 Uiso R
H261 H 0.5754 0.4506 0.5813 0.0300 1.0000 Uiso R
H281 H 0.6032 0.5347 0.7043 0.0344 1.0000 Uiso R
H291 H 0.6607 0.6830 0.7937 0.0655 1.0000 Uiso R
H292 H 0.6444 0.7067 0.7027 0.0655 1.0000 Uiso R
H293 H 0.6170 0.7748 0.7370 0.0655 1.0000 Uiso R
H301 H 0.5903 0.5852 0.8084 0.0499 1.0000 Uiso R
H302 H 0.5501 0.6804 0.7484 0.0499 1.0000 Uiso R
H303 H 0.5362 0.5497 0.7259 0.0499 1.0000 Uiso R
H311 H 0.5820 0.1111 0.5791 0.0757 1.0000 Uiso R
H312 H 0.6244 0.0194 0.5965 0.0757 1.0000 Uiso R
H313 H 0.6042 0.0240 0.6537 0.0757 1.0000 Uiso R

loop_
_atom_site_aniso_label
_atom_site_aniso_U_11
_atom_site_aniso_U_22
_atom_site_aniso_U_33
_atom_site_aniso_U_23
_atom_site_aniso_U_13
_atom_site_aniso_U_12
N1 0.0466(10) 0.0244(8) 0.0494(11) -0.0102(7) 0.0302(9) -0.0004(7)
N2 0.0322(8) 0.0159(7) 0.0311(8) -0.0052(6) 0.0187(7) 0.0010(6)
N3 0.0526(10) 0.0168(7) 0.0358(9) 0.0062(6) 0.0333(8) 0.0113(7)
N4 0.0786(18) 0.0681(17) 0.0683(16) -0.0176(14) 0.0219(14) -0.0164(14)
O1 0.0701(11) 0.0250(7) 0.0608(10) -0.0021(7) 0.0381(9) 0.0135(7)
O2 0.0613(10) 0.0412(9) 0.0526(10) -0.0235(8) 0.0254(9) 0.0021(8)
O3 0.0415(7) 0.0261(6) 0.0288(6) 0.0024(5) 0.0187(6) 0.0101(6)
O4 0.0302(6) 0.0213(6) 0.0331(7) -0.0024(5) 0.0191(6) 0.0032(5)
O5 0.0360(7) 0.0219(6) 0.0231(6) 0.0033(5) 0.0199(5) 0.0074(5)
O6 0.0498(8) 0.0175(6) 0.0349(7) 0.0047(5) 0.0307(6) 0.0074(5)
C5 0.0373(10) 0.0190(8) 0.0405(10) -0.0064(7) 0.0263(9) -0.0013(7)
C6 0.0356(10) 0.0263(9) 0.0321(9) -0.0068(7) 0.0212(8) -0.0021(7)
C7 0.0309(9) 0.0213(8) 0.0314(9) -0.0005(7) 0.0199(8) 0.0024(7)
C8 0.0295(9) 0.0171(7) 0.0300(9) -0.0018(6) 0.0207(8) -0.0001(6)
C9 0.0309(9) 0.0214(8) 0.0298(9) -0.0008(7) 0.0198(8) 0.0016(7)
C10 0.0354(10) 0.0202(8) 0.0387(10) 0.0009(7) 0.0240(9) 0.0047(7)
C11 0.0337(10) 0.0295(9) 0.0342(10) 0.0063(8) 0.0188(8) 0.0081(8)
C12 0.0448(12) 0.0438(12) 0.0452(12) 0.0135(10) 0.0217(10) 0.0010(10)
C13 0.0404(11) 0.0425(11) 0.0372(11) 0.0029(9) 0.0192(9) 0.0057(9)
C14 0.0319(9) 0.0172(7) 0.0260(8) 0.0017(6) 0.0205(7) 0.0026(7)
C15 0.0301(9) 0.0239(9) 0.0368(10) -0.0045(7) 0.0185(8) 0.0041(7)
C16 0.0315(9) 0.0247(8) 0.0320(9) -0.0046(7) 0.0204(8) 0.0014(7)
C17 0.0381(11) 0.0357(10) 0.0454(12) -0.0165(9) 0.0234(10) -0.0014(9)
C18 0.0427(12) 0.0381(11) 0.0424(12) -0.0051(9) 0.0225(10) -0.0011(9)
C19 0.0451(13) 0.0587(15) 0.0492(14) -0.0098(12) 0.0198(11) -0.0047(11)
C20 0.0682(18) 0.113(3) 0.0499(15) -0.0187(16) 0.0370(14) -0.0400(18)
C21 0.0301(9) 0.0156(7) 0.0312(9) -0.0046(6) 0.0195(8) 0.0009(6)
C22 0.0393(10) 0.0232(8) 0.0295(9) -0.0016(7) 0.0251(8) 0.0023(7)
C23 0.0380(10) 0.0197(8) 0.0268(8) 0.0017(7) 0.0224(8) 0.0026(7)
C24 0.0249(8) 0.0161(7) 0.0234(8) -0.0007(6) 0.0148(7) 0.0017(6)
C25 0.0253(8) 0.0194(8) 0.0228(8) -0.0015(6) 0.0152(7) 0.0002(6)
C26 0.0314(9) 0.0156(7) 0.0277(8) 0.0023(6) 0.0182(8) 0.0033(6)
C27 0.0288(8) 0.0162(7) 0.0246(8) 0.0006(6) 0.0164(7) 0.0028(6)
C28 0.0368(10) 0.0256(8) 0.0234(8) 0.0077(7) 0.0188(8) 0.0062(7)
C29 0.0441(12) 0.0631(15) 0.0399(12) 0.0052(11) 0.0190(10) -0.0123(11)
C30 0.0496(12) 0.0454(12) 0.0311(10) 0.0032(9) 0.0277(10) 0.0035(10)
C31 0.0441(13) 0.0779(19) 0.0582(15) -0.0239(14) 0.0291(12) -0.0088(13)
C32 0.0503(14) 0.0521(14) 0.0446(13) -0.0060(11) 0.0207(11) 0.0004(12)

loop_
_atom_type_symbol
_atom_type_scat_dispersion_real
_atom_type_scat_dispersion_imag
_atom_type_scat_Cromer_Mann_a1
_atom_type_scat_Cromer_Mann_b1
_atom_type_scat_Cromer_Mann_a2
_atom_type_scat_Cromer_Mann_b2
_atom_type_scat_Cromer_Mann_a3
_atom_type_scat_Cromer_Mann_b3
_atom_type_scat_Cromer_Mann_a4
_atom_type_scat_Cromer_Mann_b4
_atom_type_scat_Cromer_Mann_c
_atom_type_scat_source
C 0.0033 0.0016 2.3100 20.8439 1.0200 10.2075 1.5886 0.5687 0.8650 51.6512 0.2156 'International Tables Vol C 4.2.6.8 and 6.1.1.4'
H 0.0000 0.0000 0.4930 10.5109 0.3229 26.1257 0.1402 3.1424 0.0408 57.7998 0.0030 'International Tables Vol C 4.2.6.8 and 6.1.1.4'
N 0.0061 0.0033 12.2126 0.0057 3.1322 9.8933 2.0125 28.9975 1.1663 0.5826 -11.5290 'International Tables Vol C 4.2.6.8 and 6.1.1.4'
O 0.0106 0.0060 3.0485 13.2771 2.2868 5.7011 1.5463 0.3239 0.8670 32.9089 0.2508 'International Tables Vol C 4.2.6.8 and 6.1.1.4'

loop_
_geom_angle_atom_site_label_1
_geom_angle_atom_site_label_2
_geom_angle_atom_site_label_3
_geom_angle
_geom_angle_publ_flag
O1 N1 O2 123.93(16) yes
O1 N1 C5 118.17(17) yes
O2 N1 C5 117.90(17) yes
C16 N2 C21 127.14(16) yes
C16 N2 H2 115.1(14) no
C21 N2 H2 117.7(14) no
C27 N3 H3 120.6(16) no
C27 N3 H4 119.7(16) no
H3 N3 H4 119(2) no
C9 O3 C11 120.59(14) yes
C25 O5 C28 117.51(13) yes
N1 C5 C6 118.79(17) yes
N1 C5 C10 117.53(16) yes
C6 C5 C10 123.66(16) yes
C5 C6 C7 116.90(17) yes
C5 C6 H61 121.3 no
C7 C6 H61 121.8 no
C6 C7 C8 122.30(17) yes
C6 C7 H71 119.0 no
C8 C7 H71 118.7 no
C7 C8 C9 118.76(15) yes
C7 C8 C14 116.17(15) yes
C9 C8 C14 125.05(15) yes
C8 C9 O3 117.14(15) yes
C8 C9 C10 119.67(16) yes
O3 C9 C10 123.19(16) yes
C9 C10 C5 118.69(17) yes
C9 C10 H101 120.5 no
C5 C10 H101 120.8 no
O3 C11 C12 110.39(16) yes
O3 C11 C13 105.11(15) yes
C12 C11 C13 112.73(18) yes
O3 C11 H111 109.6 no
C12 C11 H111 109.4 no
C13 C11 H111 109.5 no
C11 C12 H121 109.9 no
C11 C12 H122 108.6 no
H121 C12 H122 109.5 no
C11 C12 H123 109.8 no
H121 C12 H123 109.5 no
H122 C12 H123 109.5 no
C11 C13 H131 109.9 no
C11 C13 H132 109.8 no
H131 C13 H132 109.5 no
C11 C13 H133 108.6 no
H131 C13 H133 109.5 no
H132 C13 H133 109.5 no
C8 C14 O4 116.13(15) yes
C8 C14 C15 120.52(15) yes
O4 C14 C15 123.28(15) yes
C14 C15 C16 123.11(17) yes
C14 C15 H151 118.4 no
C16 C15 H151 118.5 no
C15 C16 N2 120.50(17) yes
C15 C16 C17 121.45(17) yes
N2 C16 C17 118.05(16) yes
C16 C17 C18 116.95(16) yes
C16 C17 H171 107.4 no
C18 C17 H171 107.6 no
C16 C17 H172 107.8 no
C18 C17 H172 107.5 no
H171 C17 H172 109.5 no
C17 C18 C19 110.18(19) yes
C17 C18 C20 114.6(2) yes
C19 C18 C20 111.2(2) yes
C17 C18 H181 107.3 no
C19 C18 H181 107.0 no
C20 C18 H181 106.1 no
C18 C19 H191 110.0 no
C18 C19 H192 108.7 no
H191 C19 H192 109.5 no
C18 C19 H193 109.7 no
H191 C19 H193 109.5 no
H192 C19 H193 109.5 no
C18 C20 H201 110.4 no
C18 C20 H202 107.8 no
H201 C20 H202 109.5 no
C18 C20 H203 110.2 no
H201 C20 H203 109.5 no
H202 C20 H203 109.5 no
N2 C21 C22 118.98(15) yes
N2 C21 C26 120.19(15) yes
C22 C21 C26 120.73(15) yes
C21 C22 C23 119.31(15) yes
C21 C22 H221 120.1 no
C23 C22 H221 120.6 no
C22 C23 C24 121.36(15) yes
C22 C23 H231 119.4 no
C24 C23 H231 119.3 no
C23 C24 C25 118.44(14) yes
C23 C24 C27 115.63(14) yes
C25 C24 C27 125.93(14) yes
C24 C25 O5 119.35(14) yes
C24 C25 C26 120.33(14) yes
O5 C25 C26 120.10(14) yes
C25 C26 C21 119.83(15) yes
C25 C26 H261 120.1 no
C21 C26 H261 120.0 no
C24 C27 N3 119.07(15) yes
C24 C27 O6 119.11(14) yes
N3 C27 O6 121.82(15) yes
O5 C28 C29 108.50(15) yes
O5 C28 C30 105.28(15) yes
C29 C28 C30 111.65(17) yes
O5 C28 H281 110.4 no
C29 C28 H281 110.6 no
C30 C28 H281 110.3 no
C28 C29 H291 109.8 no
C28 C29 H292 109.6 no
H291 C29 H292 109.5 no
C28 C29 H293 109.0 no
H291 C29 H293 109.5 no
H292 C29 H293 109.5 no
C28 C30 H301 109.9 no
C28 C30 H302 108.8 no
H301 C30 H302 109.5 no
C28 C30 H303 109.6 no
H301 C30 H303 109.5 no
H302 C30 H303 109.5 no
C32 C31 H311 109.6 no
C32 C31 H312 109.3 no
H311 C31 H312 109.5 no
C32 C31 H313 109.5 no
H311 C31 H313 109.5 no
H312 C31 H313 109.5 no
C31 C32 N4 178.2(3) yes

loop_
_geom_bond_atom_site_label_1
_geom_bond_atom_site_label_2
_geom_bond_distance
_geom_bond_publ_flag
N1 O1 1.229(2) yes
N1 O2 1.232(2) yes
N1 C5 1.478(2) yes
N2 C16 1.336(2) yes
N2 C21 1.431(2) yes
N2 H2 0.82(2) no
N3 C27 1.330(2) yes
N3 H3 0.86(3) no
N3 H4 0.81(3) no
N4 C32 1.129(3) yes
O3 C9 1.359(2) yes
O3 C11 1.454(2) yes
O4 C14 1.254(2) yes
O5 C25 1.3783(19) yes
O5 C28 1.463(2) yes
O6 C27 1.240(2) yes
C5 C6 1.377(3) yes
C5 C10 1.384(3) yes
C6 C7 1.393(2) yes
C6 H61 0.950 no
C7 C8 1.393(2) yes
C7 H71 0.950 no
C8 C9 1.414(2) yes
C8 C14 1.513(2) yes
C9 C10 1.396(2) yes
C10 H101 0.950 no
C11 C12 1.512(3) yes
C11 C13 1.513(3) yes
C11 H111 0.950 no
C12 H121 0.950 no
C12 H122 0.950 no
C12 H123 0.950 no
C13 H131 0.950 no
C13 H132 0.950 no
C13 H133 0.950 no
C14 C15 1.419(3) yes
C15 C16 1.388(2) yes
C15 H151 0.950 no
C16 C17 1.508(3) yes
C17 C18 1.514(3) yes
C17 H171 0.950 no
C17 H172 0.950 no
C18 C19 1.517(3) yes
C18 C20 1.485(4) yes
C18 H181 0.950 no
C19 H191 0.950 no
C19 H192 0.950 no
C19 H193 0.950 no
C20 H201 0.950 no
C20 H202 0.950 no
C20 H203 0.950 no
C21 C22 1.385(2) yes
C21 C26 1.384(2) yes
C22 C23 1.384(2) yes
C22 H221 0.950 no
C23 C24 1.399(2) yes
C23 H231 0.950 no
C24 C25 1.399(2) yes
C24 C27 1.506(2) yes
C25 C26 1.395(2) yes
C26 H261 0.950 no
C28 C29 1.517(3) yes
C28 C30 1.504(3) yes
C28 H281 0.950 no
C29 H291 0.950 no
C29 H292 0.950 no
C29 H293 0.950 no
C30 H301 0.950 no
C30 H302 0.950 no
C30 H303 0.950 no
C31 C32 1.439(4) yes
C31 H311 0.950 no
C31 H312 0.950 no
C31 H313 0.950 no

loop_
_geom_hbond_atom_site_label_D
_geom_hbond_atom_site_label_H
_geom_hbond_atom_site_label_A
_geom_hbond_site_symmetry_A
_geom_hbond_angle_DHA
_geom_hbond_distance_DH
_geom_hbond_distance_HA
_geom_hbond_distance_DA
_geom_hbond_publ_flag
N2 H2 O4 . 139.7(19) 0.82(2) 1.95(2) 2.624(3) yes
N3 H3 O4 2_666 120.9(19) 0.86(3) 2.47(2) 3.001(3) yes
N3 H3 O5 . 133(2) 0.86(3) 2.04(3) 2.700(3) yes
N3 H4 O6 2_676 175(2) 0.81(3) 2.07(3) 2.880(3) yes
C6 H61 O6 5_645 163 0.95 2.48 3.405(3) yes
C17 H171 N4 . 155 0.95 2.57 3.455(3) yes
